data_2106293
loop_
_publ_author_name
'Diehl, R.'
'Brandt, G.'
'Salje, E.'

_publ_section_title
;
 The crystal structure of triclinic W O3
;
_journal_name_full 'Acta Crystallographica B (24,1968-38,1982)'
_journal_page_first 1105
_journal_page_last 1111
_journal_volume 34
_journal_year 1978
_chemical_formula_sum 'O3 W'
_chemical_name_systematic 'W O3'
_space_group_IT_number 2
_symmetry_space_group_name_Hall '-P 1'
_symmetry_space_group_name_H-M 'P -1'
_cell_angle_alpha 88.81
_cell_angle_beta 90.92
_cell_angle_gamma 90.93
_cell_formula_units_Z 8
_cell_length_a 7.309
_cell_length_b 7.522
_cell_length_c 7.678
_cell_volume 421.925
_citation_journal_id_ASTM ACBCAR
_cod_data_source_file Diehl_ACBCAR_1978_1906.cif
_cod_data_source_block O3W1
_cod_original_cell_volume 421.9246
_cod_original_formula_sum 'O3 W1'
_cod_database_code 2106293

loop_
_symmetry_equiv_pos_as_xyz
x,y,z
-x,-y,-z

loop_
_atom_site_label
_atom_site_type_symbol
_atom_site_fract_x
_atom_site_fract_y
_atom_site_fract_z
_atom_site_occupancy
_atom_site_U_iso_or_equiv
O10 O-2 0.2971 0.5446 0.4982 1 0.0
W3 W+6 0.2438 0.0313 0.7817 1 0.0
O6 O-2 0.2204 0.763 0.2232 1 0.0
O8 O-2 0.284 0.7583 0.7679 1 0.0
O9 O-2 0.2943 0.0422 0.9998 1 0.0
O5 O-2 0.2851 0.2574 0.287 1 0.0
W1 W+6 0.2566 0.0259 0.285 1 0.0
O4 O-2 0.4972 0.9638 0.2878 1 0.0
O3 O-2 0.0076 0.466 0.2884 1 0.0
W2 W+6 0.2502 0.528 0.2158 1 0.0
W4 W+6 0.2499 0.5338 0.719 1 0.0
O11 O-2 0.2096 0.482 0.9928 1 0.0
O12 O-2 0.2088 0.983 0.5051 1 0.0
O2 O-2 0.5038 0.5361 0.2181 1 0.0
O1 O-2 0.0007 0.0386 0.21 1 0.0
O7 O-2 0.2186 0.2627 0.7258 1 0.0
